data_2010619
loop_
_publ_author_name
'Francisco, Regina H. P.'
'Gambardella, M. Teresa do P.'
'Sousa, Gerim\'ario F. de'
'Abras, Anuar'

_publ_section_title
;(2-Acetylpyridine-\k<i>N</i>
 4-phenylthiosemicarbazonato-\k^2^<i>N</i>^1^,<i>S</i>)halogeno-<i>trans</i>-dimethyltin(IV)
 (halogeno = chloro and bromo)
;
_journal_issue 2
_journal_name_full 'Acta Crystallographica Section C'
_journal_page_first 187
_journal_page_last 189
_journal_paper_doi 10.1107/S0108270199015450
_journal_volume 56
_journal_year 2000
_chemical_formula_iupac '[Sn Br(C14H13N4S) (CH3)2 ]'
_chemical_formula_moiety '[Sn (CH3)2 Br (C14H13N4S)]'
_chemical_formula_sum 'C16 H19 Br N4 S Sn'
_chemical_formula_weight 497.92
_chemical_name_systematic
;
[2-acetylpyridine-(4-phenylthiosemicarbazonoato)-
N,N,S)]-bromo-transdimethyl-tin(IV),
;
_space_group_IT_number 14
_symmetry_cell_setting monoclinic
_symmetry_space_group_name_Hall '-P 2yn'
_symmetry_space_group_name_H-M 'P 1 21/n 1'
_cell_angle_alpha 90.00
_cell_angle_beta 97.560(6)
_cell_angle_gamma 90.00
_cell_formula_units_Z 4
_cell_length_a 10.1858(9)
_cell_length_b 15.3819(18)
_cell_length_c 12.0726(7)
_cell_measurement_reflns_used 25
_cell_measurement_temperature 293(2)
_cell_measurement_theta_max 19
_cell_measurement_theta_min 10
_cell_volume 1875.1(3)
_computing_cell_refinement 'CAD-4 software (ENRAF-NONIUS, 1989)'
_computing_data_collection 'CAD-4 software (ENRAF-NONIUS, 1989)'
_computing_data_reduction 'SDP (Frenz, 1978)'
_computing_molecular_graphics 'ORTEP-III (Burnett & Johnson, 1996)'
_computing_publication_material 'SHELXL-97 (Sheldrick, 1997)'
_computing_structure_refinement 'SHELXL-97 (Sheldrick, 1997)'
_computing_structure_solution 'SDP (Frenz, 1978)'
_diffrn_ambient_temperature 293(2)
_diffrn_measured_fraction_theta_full .966
_diffrn_measured_fraction_theta_max .966
_diffrn_measurement_device_type 'Enraf-Nonius CAD-4'
_diffrn_measurement_method \w/2\q
_diffrn_radiation_monochromator graphite
_diffrn_radiation_source 'fine-focus sealed tube'
_diffrn_radiation_type MoK\a
_diffrn_radiation_wavelength .71073
_diffrn_reflns_av_R_equivalents .050
_diffrn_reflns_av_sigmaI/netI .079
_diffrn_reflns_limit_h_max 14
_diffrn_reflns_limit_h_min -14
_diffrn_reflns_limit_k_max 21
_diffrn_reflns_limit_k_min 0
_diffrn_reflns_limit_l_max 16
_diffrn_reflns_limit_l_min 0
_diffrn_reflns_number 5663
_diffrn_reflns_theta_full 29.95
_diffrn_reflns_theta_max 29.95
_diffrn_reflns_theta_min 2.41
_diffrn_standards_decay_% 4.8
_diffrn_standards_interval_time 120
_diffrn_standards_number 3
_exptl_absorpt_coefficient_mu 3.61
_exptl_absorpt_correction_T_max .697
_exptl_absorpt_correction_T_min .548
_exptl_absorpt_correction_type \y_scan
_exptl_absorpt_process_details '(North et al., 1968)'
_exptl_crystal_colour yellow
_exptl_crystal_density_diffrn 1.764
_exptl_crystal_density_meas ?
_exptl_crystal_density_method none
_exptl_crystal_description prism
_exptl_crystal_F_000 976
_exptl_crystal_size_max .22
_exptl_crystal_size_mid .20
_exptl_crystal_size_min .10
_refine_diff_density_max .60
_refine_diff_density_min -.63
_refine_ls_extinction_method none
_refine_ls_goodness_of_fit_ref 1.054
_refine_ls_hydrogen_treatment mixed
_refine_ls_matrix_type full
_refine_ls_number_parameters 211
_refine_ls_number_reflns 5433
_refine_ls_number_restraints 0
_refine_ls_restrained_S_all 1.054
_refine_ls_R_factor_all .120
_refine_ls_R_factor_gt .040
_refine_ls_shift/su_max .000
_refine_ls_shift/su_mean .000
_refine_ls_structure_factor_coef Fsqd
_refine_ls_weighting_details 'w=1/[\s^2^(Fo^2^)+(0.0298P)^2^+3.6976P] where P=(Fo^2^+2Fc^2^)/3'
_refine_ls_weighting_scheme calc
_refine_ls_wR_factor_ref .106
_reflns_number_gt 3161
_reflns_number_total 5433
_reflns_threshold_expression >2sigma(I)
_cod_data_source_file fr1234.cif
_cod_data_source_block (II)
_cod_depositor_comments
;
The following automatic conversions were performed:

'_exptl_crystal_density_meas' value 'not measured' was changed to '?'
- the value is perceived as not measured.

Automatic conversion script
Id: cif_fix_values 3008 2015-01-20 13:52:24Z robertas 

The following automatic conversions were performed:

'_refine_ls_weighting_scheme' value 'calc
w=1/[\s^2^(Fo^2^)+(0.0298P)^2^+3.6976P] where P=(Fo^2^+2Fc^2^)/3' was
changed to 'calc'. New tag '_refine_ls_weighting_details' was
created. The value of the new tag was set to
'w=1/[\s^2^(Fo^2^)+(0.0298P)^2^+3.6976P] where P=(Fo^2^+2Fc^2^)/3'.

Automatic conversion script
Id: cif_fix_values 3143 2015-03-26 13:38:13Z robertas 
;
_cod_original_sg_symbol_H-M 'P 21/n'
_cod_database_code 2010619

loop_
_symmetry_equiv_pos_as_xyz
'x, y, z'
'-x+1/2, y+1/2, -z+1/2'
'-x, -y, -z'
'x-1/2, -y-1/2, z-1/2'

loop_
_atom_site_label
_atom_site_fract_x
_atom_site_fract_y
_atom_site_fract_z
_atom_site_U_iso_or_equiv
_atom_site_adp_type
_atom_site_calc_flag
_atom_site_refinement_flags
_atom_site_occupancy
_atom_site_disorder_assembly
_atom_site_disorder_group
_atom_site_type_symbol
Sn .22808(3) .07334(2) .28115(3) .03828(10) Uani d . 1 . . Sn
Br .25249(6) .14109(4) .50777(5) .05845(18) Uani d . 1 . . Br
C1 .4046(5) .0043(4) .3327(5) .0590(15) Uani d . 1 . . C
C2 .1492(7) .1973(4) .2348(5) .0656(17) Uani d . 1 . . C
N1 .3364(5) .0985(3) .1076(4) .0521(12) Uani d . 1 . . N
C3 .3003(5) .0455(3) .0216(4) .0383(11) Uani d . 1 . . C
C4 .3522(6) .0544(4) -.0784(5) .0538(14) Uani d . 1 . . C
C5 .4428(6) .1207(4) -.0877(6) .0622(17) Uani d . 1 . . C
C6 .4785(6) .1745(4) -.0001(6) .0641(17) Uani d . 1 . . C
C7 .4247(6) .1611(4) .0958(6) .0649(17) Uani d . 1 . . C
C8 .2032(5) -.0221(3) .0395(4) .0370(10) Uani d . 1 . . C
C9 .1629(6) -.0896(4) -.0466(5) .0556(15) Uani d . 1 . . C
N2 .1541(4) -.0198(2) .1344(3) .0358(9) Uani d . 1 . . N
N3 .0637(4) -.0840(2) .1468(3) .0395(9) Uani d . 1 . . N
C10 .0124(5) -.0815(3) .2415(4) .0371(10) Uani d . 1 . . C
S .04525(13) -.00743(8) .35047(10) .0409(3) Uani d . 1 . . S
N4 -.0776(4) -.1430(3) .2587(3) .0416(10) Uani d . 1 . . N
HN4 -.105(6) -.136(4) .311(5) .050 Uiso d . 1 . . H
C11 -.1261(5) -.2157(3) .1936(4) .0393(11) Uani d . 1 . . C
C12 -.2307(6) -.2606(3) .2289(4) .0484(13) Uani d . 1 . . C
C13 -.2818(6) -.3332(4) .1724(5) .0558(14) Uani d . 1 . . C
C14 -.2282(7) -.3637(4) .0809(5) .0639(17) Uani d . 1 . . C
C15 -.1234(7) -.3198(4) .0464(5) .0673(18) Uani d . 1 . . C
C16 -.0714(6) -.2461(4) .1026(5) .0556(15) Uani d . 1 . . C
H1A .3834 -.0529 .3568 .071 Uiso calc R 1 . . H
H1B .4554 .0346 .3934 .071 Uiso calc R 1 . . H
H1C .4554 -.0002 .2713 .071 Uiso calc R 1 . . H
H2A .2152 .2410 .2554 .079 Uiso calc R 1 . . H
H2B .0735 .2082 .2724 .079 Uiso calc R 1 . . H
H2C .1232 .1989 .1554 .079 Uiso calc R 1 . . H
H4 .3269 .0169 -.1378 .065 Uiso calc R 1 . . H
H5 .4789 .1281 -.1539 .075 Uiso calc R 1 . . H
H6 .5382 .2195 -.0054 .077 Uiso calc R 1 . . H
H7 .4508 .1973 .1564 .078 Uiso calc R 1 . . H
H9A .0966 -.1264 -.0216 .067 Uiso calc R 1 . . H
H9B .2386 -.1239 -.0583 .067 Uiso calc R 1 . . H
H9C .1276 -.0619 -.1154 .067 Uiso calc R 1 . . H
H12 -.2668 -.2414 .2914 .058 Uiso calc R 1 . . H
H13 -.3532 -.3621 .1963 .067 Uiso calc R 1 . . H
H14 -.2624 -.4131 .0431 .077 Uiso calc R 1 . . H
H15 -.0866 -.3397 -.0155 .081 Uiso calc R 1 . . H
H16 .0001 -.2174 .0788 .067 Uiso calc R 1 . . H

loop_
_atom_site_aniso_label
_atom_site_aniso_U_11
_atom_site_aniso_U_22
_atom_site_aniso_U_33
_atom_site_aniso_U_12
_atom_site_aniso_U_13
_atom_site_aniso_U_23
Sn .04041(18) .03608(17) .03917(18) -.00284(16) .00836(13) -.00249(15)
Br .0643(4) .0658(4) .0491(3) -.0100(3) .0219(3) -.0212(3)
C1 .049(3) .077(4) .051(3) .016(3) .007(3) -.009(3)
C2 .087(5) .039(3) .072(4) -.001(3) .014(4) .007(3)
N1 .055(3) .059(3) .044(3) -.022(2) .014(2) -.006(2)
C3 .045(3) .036(2) .036(3) .003(2) .009(2) .005(2)
C4 .052(3) .065(4) .049(3) .002(3) .019(3) .001(3)
C5 .061(4) .059(4) .072(4) .001(3) .030(3) .021(3)
C6 .058(4) .061(4) .077(4) -.020(3) .023(3) .005(3)
C7 .061(4) .069(4) .067(4) -.027(3) .018(3) -.008(3)
C8 .036(2) .044(3) .032(2) .001(2) .0103(19) -.003(2)
C9 .064(4) .058(4) .047(3) -.004(3) .019(3) -.006(3)
N2 .039(2) .033(2) .036(2) -.0014(17) .0116(17) -.0013(16)
N3 .051(2) .034(2) .035(2) -.0084(19) .0114(18) -.0046(17)
C10 .037(2) .032(2) .043(3) -.002(2) .006(2) -.001(2)
S .0465(7) .0404(6) .0385(6) -.0069(6) .0157(5) -.0074(5)
N4 .051(3) .040(2) .035(2) -.013(2) .0121(19) -.0063(19)
C11 .048(3) .034(2) .036(3) -.004(2) .007(2) .002(2)
C12 .056(3) .050(3) .041(3) -.014(3) .009(2) -.003(2)
C13 .059(4) .054(3) .054(3) -.016(3) .009(3) -.004(3)
C14 .087(5) .047(3) .057(4) -.012(3) .006(3) -.006(3)
C15 .101(5) .047(3) .059(4) -.017(3) .032(4) -.016(3)
C16 .072(4) .046(3) .054(3) -.018(3) .027(3) -.009(3)

loop_
_atom_type_symbol
_atom_type_description
_atom_type_scat_dispersion_real
_atom_type_scat_dispersion_imag
_atom_type_scat_source
Sn Sn -.6537 1.4246 'International Tables Vol C Tables 4.2.6.8 and 6.1.1.4'
Br Br -.2901 2.4595 'International Tables Vol C Tables 4.2.6.8 and 6.1.1.4'
S S .1246 .1234 'International Tables Vol C Tables 4.2.6.8 and 6.1.1.4'
N N .0061 .0033 'International Tables Vol C Tables 4.2.6.8 and 6.1.1.4'
C C .0033 .0016 'International Tables Vol C Tables 4.2.6.8 and 6.1.1.4'
H H .0000 .0000 'International Tables Vol C Tables 4.2.6.8 and 6.1.1.4'

loop_
_geom_angle_atom_site_label_1
_geom_angle_atom_site_label_2
_geom_angle_atom_site_label_3
_geom_angle
_geom_angle_publ_flag
C1 Sn C2 144.2(3) yes
C1 Sn N2 95.3(2) yes
C2 Sn N2 106.3(2) yes
C1 Sn S 107.31(18) yes
C2 Sn S 105.40(18) yes
N2 Sn S 76.43(10) yes
C1 Sn N1 82.7(2) yes
C2 Sn N1 80.4(2) yes
N2 Sn N1 66.12(14) yes
S Sn N1 142.07(10) yes
C1 Sn Br 86.49(16) yes
C2 Sn Br 84.76(18) yes
N2 Sn Br 156.45(9) no
S Sn Br 80.60(3) yes
N1 Sn Br 137.21(10) yes
Sn C1 H1A 109.5 no
Sn C1 H1B 109.5 no
H1A C1 H1B 109.5 no
Sn C1 H1C 109.5 no
H1A C1 H1C 109.5 no
H1B C1 H1C 109.5 no
Sn C2 H2A 109.5 no
Sn C2 H2B 109.5 no
H2A C2 H2B 109.5 no
Sn C2 H2C 109.5 no
H2A C2 H2C 109.5 no
H2B C2 H2C 109.5 no
C3 N1 C7 118.5(5) no
C3 N1 Sn 116.5(3) no
C7 N1 Sn 124.9(4) no
N1 C3 C4 121.3(5) no
N1 C3 C8 116.1(4) no
C4 C3 C8 122.6(5) no
C5 C4 C3 118.4(6) no
C5 C4 H4 120.8 no
C3 C4 H4 120.8 no
C6 C5 C4 119.9(6) no
C6 C5 H5 120.1 no
C4 C5 H5 120.1 no
C5 C6 C7 118.4(6) no
C5 C6 H6 120.8 no
C7 C6 H6 120.8 no
N1 C7 C6 123.4(6) no
N1 C7 H7 118.3 no
C6 C7 H7 118.3 no
N2 C8 C3 116.8(4) no
N2 C8 C9 121.9(4) no
C3 C8 C9 121.3(4) no
C8 C9 H9A 109.5 no
C8 C9 H9B 109.5 no
H9A C9 H9B 109.5 no
C8 C9 H9C 109.5 no
H9A C9 H9C 109.5 no
H9B C9 H9C 109.5 no
C8 N2 N3 114.5(4) yes
C8 N2 Sn 124.1(3) yes
N3 N2 Sn 121.0(3) yes
C10 N3 N2 114.9(4) yes
N3 C10 N4 117.8(4) no
N3 C10 S 128.1(4) yes
N4 C10 S 114.1(3) no
C10 S Sn 98.71(16) no
C10 N4 C11 131.3(4) no
C10 N4 HN4 112(5) no
C11 N4 HN4 117(5) no
C16 C11 C12 118.9(5) no
C16 C11 N4 124.2(5) no
C12 C11 N4 116.7(4) no
C13 C12 C11 120.7(5) no
C13 C12 H12 119.7 no
C11 C12 H12 119.7 no
C14 C13 C12 120.7(6) no
C14 C13 H13 119.7 no
C12 C13 H13 119.7 no
C15 C14 C13 118.8(6) no
C15 C14 H14 120.6 no
C13 C14 H14 120.6 no
C14 C15 C16 120.9(6) no
C14 C15 H15 119.5 no
C16 C15 H15 119.5 no
C11 C16 C15 119.9(5) no
C11 C16 H16 120.0 no
C15 C16 H16 120.0 no

loop_
_geom_bond_atom_site_label_1
_geom_bond_atom_site_label_2
_geom_bond_site_symmetry_2
_geom_bond_distance
_geom_bond_publ_flag
Sn C1 . 2.111(5) yes
Sn C2 . 2.115(6) yes
Sn N2 . 2.325(4) yes
Sn S . 2.4743(12) yes
Sn N1 . 2.523(4) yes
Sn Br . 2.9075(6) yes
C1 H1A . .9600 no
C1 H1B . .9600 no
C1 H1C . .9600 no
C2 H2A . .9600 no
C2 H2B . .9600 no
C2 H2C . .9600 no
N1 C3 . 1.333(6) yes
N1 C7 . 1.338(7) yes
C3 C4 . 1.387(7) no
C3 C8 . 1.470(7) yes
C4 C5 . 1.390(8) no
C4 H4 . .9300 no
C5 C6 . 1.354(9) no
C5 H5 . .9300 no
C6 C7 . 1.360(8) no
C6 H6 . .9300 no
C7 H7 . .9300 no
C8 N2 . 1.310(6) yes
C8 C9 . 1.487(7) no
C9 H9A . .9600 no
C9 H9B . .9600 no
C9 H9C . .9600 no
N2 N3 . 1.371(5) yes
N3 C10 . 1.319(6) yes
C10 N4 . 1.353(6) no
C10 S . 1.739(5) yes
N4 C11 . 1.417(6) no
N4 HN4 . .73(5) no
C11 C16 . 1.378(7) no
C11 C12 . 1.383(7) no
C12 C13 . 1.375(7) no
C12 H12 . .9300 no
C13 C14 . 1.378(8) no
C13 H13 . .9300 no
C14 C15 . 1.373(8) no
C14 H14 . .9300 no
C15 C16 . 1.389(8) no
C15 H15 . .9300 no
C16 H16 . .9300 no
